data_7239367
loop_
_publ_author_name
'Antonov, Liudmil'
'Deneva, Vera'
'Kurteva, Vanya'
'Nedeltcheva, Daniela'
'Crochet, Aurelien'
'Fromm, Katharina M.'

_publ_section_title
;
 Controlled tautomerism -- switching caused by an
 &#x201C;underground&#x201D; anionic effect
;
_journal_issue 47
_journal_name_full 'RSC Advances'
_journal_page_first 25410
_journal_paper_doi 10.1039/c3ra45326j
_journal_volume 3
_journal_year 2013
_chemical_formula_moiety 'C22 H23 N4 O3, H O4 S'
_chemical_formula_sum 'C22 H24 N4 O7 S'
_chemical_formula_weight 488.51
_chemical_name_systematic
;
1-((4-(2-(4-nitrophenyl)hydrazono)-1-oxo-1,4-dihydronaphthalen-2-yl)
methyl)piperidin-1-ium hydrogensulfate'
;
_space_group_IT_number 4
_space_group_name_Hall 'P 2yb'
_space_group_name_H-M_alt 'P 1 21 1'
_symmetry_cell_setting monoclinic
_symmetry_Int_Tables_number 4
_symmetry_space_group_name_Hall 'P 2yb'
_symmetry_space_group_name_H-M 'P 1 21 1'
_atom_sites_solution_hydrogens geom
_atom_sites_solution_primary direct
_atom_sites_solution_secondary difmap
_audit_creation_method SHELXL-97
_cell_angle_alpha 90.00
_cell_angle_beta 91.611(5)
_cell_angle_gamma 90.00
_cell_formula_units_Z 4
_cell_length_a 7.498(5)
_cell_length_b 21.404(5)
_cell_length_c 13.732(5)
_cell_measurement_reflns_used 15514
_cell_measurement_temperature 200(2)
_cell_measurement_theta_max 26.23
_cell_measurement_theta_min 1.48
_cell_volume 2202.9(18)
_computing_cell_refinement X-Area
_computing_data_collection 'X-Area (Stoe & Cie, 2009)'
_computing_data_reduction 'X-RED32(Stoe & Cie, 2009)'
_computing_structure_refinement 'SHELXL-97 (Sheldrick, 2008)'
_computing_structure_solution 'SHELXS-97 (Sheldrick, 2008)'
_diffrn_ambient_temperature 200(2)
_diffrn_detector_area_resol_mean 6.67
_diffrn_measured_fraction_theta_full 1.000
_diffrn_measured_fraction_theta_max 1.000
_diffrn_measurement_device_type 'STOE IPDS 2T'
_diffrn_measurement_method 'rotation method'
_diffrn_radiation_monochromator graphite
_diffrn_radiation_probe x-ray
_diffrn_radiation_type MoK\a
_diffrn_radiation_wavelength 0.71073
_diffrn_reflns_av_R_equivalents 0.0928
_diffrn_reflns_av_sigmaI/netI 0.0744
_diffrn_reflns_limit_h_max 8
_diffrn_reflns_limit_h_min -8
_diffrn_reflns_limit_k_max 25
_diffrn_reflns_limit_k_min -25
_diffrn_reflns_limit_l_max 16
_diffrn_reflns_limit_l_min -16
_diffrn_reflns_number 28678
_diffrn_reflns_theta_full 25.00
_diffrn_reflns_theta_max 25.00
_diffrn_reflns_theta_min 1.48
_diffrn_source 'fine-focus sealed tube'
_exptl_absorpt_coefficient_mu 0.201
_exptl_absorpt_correction_type none
_exptl_crystal_colour red
_exptl_crystal_density_diffrn 1.473
_exptl_crystal_density_method 'not measured'
_exptl_crystal_description rectangle
_exptl_crystal_F_000 1024
_exptl_crystal_recrystallization_method 'MeOH, H2SO4'
_exptl_crystal_size_max 0.74
_exptl_crystal_size_mid 0.27
_exptl_crystal_size_min 0.03
_refine_diff_density_max 0.437
_refine_diff_density_min -0.370
_refine_diff_density_rms 0.055
_refine_ls_abs_structure_details 'Flack H D (1983), Acta Cryst. A39, 876-881'
_refine_ls_abs_structure_Flack 0.42(11)
_refine_ls_extinction_method none
_refine_ls_goodness_of_fit_ref 0.915
_refine_ls_hydrogen_treatment mixed
_refine_ls_matrix_type full
_refine_ls_number_parameters 628
_refine_ls_number_reflns 7748
_refine_ls_number_restraints 1
_refine_ls_restrained_S_all 0.915
_refine_ls_R_factor_all 0.0820
_refine_ls_R_factor_gt 0.0493
_refine_ls_shift/su_max 0.035
_refine_ls_shift/su_mean 0.002
_refine_ls_structure_factor_coef Fsqd
_refine_ls_weighting_details 'calc w=1/[\s^2^(Fo^2^)+(0.0776P)^2^+0.0000P] where P=(Fo^2^+2Fc^2^)/3'
_refine_ls_weighting_scheme calc
_refine_ls_wR_factor_gt 0.1189
_refine_ls_wR_factor_ref 0.1325
_reflns_number_gt 5188
_reflns_number_total 7748
_reflns_threshold_expression >2\s(I)
_cod_data_source_file c3ra45326j.txt
_cod_data_source_block no2piph2so4
_cod_original_sg_symbol_H-M 'P 21'
_cod_database_code 7239367

loop_
_symmetry_equiv_pos_as_xyz
'x, y, z'
'-x, y+1/2, -z'

loop_
_atom_site_label
_atom_site_type_symbol
_atom_site_fract_x
_atom_site_fract_y
_atom_site_fract_z
_atom_site_U_iso_or_equiv
_atom_site_adp_type
_atom_site_occupancy
_atom_site_symmetry_multiplicity
_atom_site_calc_flag
_atom_site_refinement_flags
C1 C 0.3177(6) 0.0454(2) -0.1299(3) 0.0355(11) Uani 1 1 d .
C2 C 0.2669(6) 0.1066(2) -0.1558(4) 0.0426(12) Uani 1 1 d .
H2 H 0.2852 0.1401 -0.1111 0.051 Uiso 1 1 calc R
C3 C 0.1903(6) 0.1175(2) -0.2466(4) 0.0455(13) Uani 1 1 d .
H3 H 0.1545 0.1586 -0.2644 0.055 Uiso 1 1 calc R
C4 C 0.1655(6) 0.0699(3) -0.3108(4) 0.0394(12) Uani 1 1 d .
C5 C 0.2150(6) 0.0081(2) -0.2865(4) 0.0374(12) Uani 1 1 d .
H5A H 0.1984 -0.0248 -0.3323 0.045 Uiso 1 1 calc R
C6 C 0.2879(6) -0.0036(2) -0.1951(4) 0.0370(11) Uani 1 1 d .
H6 H 0.3179 -0.0451 -0.1765 0.044 Uiso 1 1 calc R
C7 C 0.5469(5) -0.0271(2) 0.0684(3) 0.0314(10) Uani 1 1 d .
C8 C 0.5976(5) -0.0914(2) 0.0928(3) 0.0322(10) Uani 1 1 d .
C9 C 0.5577(6) -0.1411(2) 0.0311(4) 0.0427(12) Uani 1 1 d .
H9 H 0.4936 -0.1336 -0.0284 0.051 Uiso 1 1 calc R
C10 C 0.6093(8) -0.2009(3) 0.0545(4) 0.0558(15) Uani 1 1 d .
H10 H 0.5856 -0.2340 0.0100 0.067 Uiso 1 1 calc R
C11 C 0.6959(8) -0.2129(3) 0.1430(5) 0.0608(16) Uani 1 1 d .
H11 H 0.7305 -0.2544 0.1592 0.073 Uiso 1 1 calc R
C12 C 0.7324(7) -0.1646(3) 0.2081(4) 0.0526(14) Uani 1 1 d .
H12A H 0.7886 -0.1729 0.2697 0.063 Uiso 1 1 calc R
C13 C 0.6848(6) -0.1033(2) 0.1816(4) 0.0364(11) Uani 1 1 d .
C14 C 0.7295(5) -0.0527(2) 0.2499(3) 0.0357(11) Uani 1 1 d .
C15 C 0.7053(6) 0.0120(2) 0.2150(3) 0.0336(11) Uani 1 1 d .
C16 C 0.6146(5) 0.0229(2) 0.1309(3) 0.0340(10) Uani 1 1 d .
H16 H 0.5939 0.0650 0.1115 0.041 Uiso 1 1 calc R
C17 C 0.7940(6) 0.0635(2) 0.2726(4) 0.0373(11) Uani 1 1 d .
H17A H 0.8428 0.0943 0.2265 0.045 Uiso 1 1 calc R
H17B H 0.8957 0.0457 0.3107 0.045 Uiso 1 1 calc R
C18 C 0.6140(6) 0.0562(2) 0.4223(4) 0.0409(12) Uani 1 1 d .
H18A H 0.7182 0.0427 0.4630 0.049 Uiso 1 1 calc R
H18B H 0.5547 0.0184 0.3952 0.049 Uiso 1 1 calc R
C19 C 0.4837(7) 0.0928(3) 0.4844(4) 0.0506(14) Uani 1 1 d .
H19A H 0.3766 0.1039 0.4443 0.061 Uiso 1 1 calc R
H19B H 0.4451 0.0662 0.5390 0.061 Uiso 1 1 calc R
C20 C 0.5686(8) 0.1509(3) 0.5239(4) 0.0573(16) Uani 1 1 d .
H20A H 0.6684 0.1396 0.5693 0.069 Uiso 1 1 calc R
H20B H 0.4802 0.1749 0.5607 0.069 Uiso 1 1 calc R
C21 C 0.6383(9) 0.1910(3) 0.4420(5) 0.0633(17) Uani 1 1 d .
H21A H 0.5370 0.2061 0.4006 0.076 Uiso 1 1 calc R
H21B H 0.7012 0.2279 0.4698 0.076 Uiso 1 1 calc R
C22 C 0.7647(7) 0.1540(2) 0.3806(4) 0.0438(13) Uani 1 1 d .
H22A H 0.8056 0.1802 0.3262 0.053 Uiso 1 1 calc R
H22B H 0.8706 0.1416 0.4208 0.053 Uiso 1 1 calc R
C23 C -0.1375(6) 0.4145(2) -0.1359(3) 0.0342(11) Uani 1 1 d .
C24 C -0.1828(6) 0.3543(2) -0.1642(4) 0.0407(11) Uani 1 1 d .
H24 H -0.1597 0.3205 -0.1208 0.049 Uiso 1 1 calc R
C25 C -0.2600(6) 0.3431(3) -0.2534(4) 0.0451(13) Uani 1 1 d .
H25 H -0.2911 0.3018 -0.2729 0.054 Uiso 1 1 calc R
C26 C -0.2925(6) 0.3941(2) -0.3157(4) 0.0387(11) Uani 1 1 d .
C27 C -0.2483(6) 0.4532(2) -0.2887(4) 0.0409(12) Uani 1 1 d .
H27 H -0.2715 0.4869 -0.3323 0.049 Uiso 1 1 calc R
C28 C -0.1704(6) 0.4647(2) -0.1990(4) 0.0362(11) Uani 1 1 d .
H28 H -0.1392 0.5061 -0.1800 0.043 Uiso 1 1 calc R
C29 C 0.0937(5) 0.4873(2) 0.0631(3) 0.0306(10) Uani 1 1 d .
C30 C 0.1430(5) 0.5517(2) 0.0870(3) 0.0353(11) Uani 1 1 d .
C31 C 0.1005(7) 0.6017(2) 0.0234(4) 0.0440(12) Uani 1 1 d .
H31 H 0.0357 0.5942 -0.0359 0.053 Uiso 1 1 calc R
C32 C 0.1535(7) 0.6614(3) 0.0480(4) 0.0534(14) Uani 1 1 d .
H32 H 0.1266 0.6950 0.0046 0.064 Uiso 1 1 calc R
C33 C 0.2449(7) 0.6733(3) 0.1344(4) 0.0530(14) Uani 1 1 d .
H33 H 0.2827 0.7145 0.1497 0.064 Uiso 1 1 calc R
C34 C 0.2809(7) 0.6260(3) 0.1975(4) 0.0466(12) Uani 1 1 d .
H34 H 0.3408 0.6347 0.2578 0.056 Uiso 1 1 calc R
C35 C 0.2315(6) 0.5650(2) 0.1752(4) 0.0375(11) Uani 1 1 d .
C36 C 0.2776(6) 0.5144(2) 0.2453(4) 0.0348(11) Uani 1 1 d .
C37 C 0.2493(6) 0.4497(2) 0.2106(4) 0.0357(11) Uani 1 1 d .
C38 C 0.1592(6) 0.4384(2) 0.1265(3) 0.0334(10) Uani 1 1 d .
H38 H 0.1378 0.3962 0.1080 0.040 Uiso 1 1 calc R
C39 C 0.3334(6) 0.3970(2) 0.2696(4) 0.0377(11) Uani 1 1 d .
H39A H 0.3805 0.3653 0.2245 0.045 Uiso 1 1 calc R
H39B H 0.4353 0.4137 0.3089 0.045 Uiso 1 1 calc R
C40 C 0.1491(6) 0.4056(2) 0.4196(4) 0.0420(12) Uani 1 1 d .
H40A H 0.2545 0.4159 0.4616 0.050 Uiso 1 1 calc R
H40B H 0.0979 0.4452 0.3944 0.050 Uiso 1 1 calc R
C41 C 0.0136(7) 0.3727(3) 0.4789(4) 0.0509(14) Uani 1 1 d .
H41A H -0.0953 0.3651 0.4381 0.061 Uiso 1 1 calc R
H41B H -0.0194 0.3995 0.5342 0.061 Uiso 1 1 calc R
C42 C 0.0862(7) 0.3104(3) 0.5176(4) 0.0548(15) Uani 1 1 d .
H42A H 0.1854 0.3182 0.5651 0.066 Uiso 1 1 calc R
H42B H -0.0091 0.2878 0.5515 0.066 Uiso 1 1 calc R
C43 C 0.1521(8) 0.2707(3) 0.4344(4) 0.0540(15) Uani 1 1 d .
H43A H 0.2099 0.2326 0.4612 0.065 Uiso 1 1 calc R
H43B H 0.0492 0.2576 0.3926 0.065 Uiso 1 1 calc R
C44 C 0.2835(6) 0.3058(2) 0.3735(4) 0.0418(12) Uani 1 1 d .
H44A H 0.3927 0.3146 0.4133 0.050 Uiso 1 1 calc R
H44B H 0.3176 0.2794 0.3178 0.050 Uiso 1 1 calc R
N1 N 0.3973(5) 0.0369(2) -0.0394(3) 0.0389(10) Uani 1 1 d .
H1 H 0.421(6) 0.068(3) 0.004(4) 0.047 Uiso 1 1 d .
N2 N 0.4550(5) -0.01979(18) -0.0127(3) 0.0327(9) Uani 1 1 d .
N3 N 0.0887(5) 0.0818(3) -0.4063(3) 0.0476(11) Uani 1 1 d .
N4 N 0.6742(5) 0.0973(2) 0.3412(3) 0.0351(10) Uani 1 1 d .
H4 H 0.585(6) 0.100(2) 0.316(4) 0.042 Uiso 1 1 d .
N5 N -0.0565(5) 0.4228(2) -0.0449(3) 0.0360(9) Uani 1 1 d .
H5B H -0.062(6) 0.390(2) -0.004(4) 0.043 Uiso 1 1 d .
N6 N 0.0010(5) 0.47948(19) -0.0192(3) 0.0344(9) Uani 1 1 d .
N7 N -0.3772(5) 0.3808(3) -0.4111(3) 0.0506(12) Uani 1 1 d .
N8 N 0.2062(5) 0.36615(18) 0.3359(3) 0.0331(9) Uani 1 1 d .
H8A H 0.095(6) 0.352(2) 0.300(3) 0.040 Uiso 1 1 d .
O1 O 0.7924(5) -0.06309(17) 0.3326(3) 0.0513(9) Uani 1 1 d .
O2 O 0.0574(5) 0.0391(2) -0.4620(3) 0.0594(11) Uani 1 1 d .
O3 O 0.0539(6) 0.1368(2) -0.4284(3) 0.0708(13) Uani 1 1 d .
O4 O 0.3379(5) 0.52468(17) 0.3271(3) 0.0516(9) Uani 1 1 d .
O5 O -0.4145(5) 0.3270(2) -0.4310(3) 0.0665(12) Uani 1 1 d .
O6 O -0.4071(5) 0.4255(2) -0.4663(3) 0.0584(10) Uani 1 1 d .
O7 O 0.9047(5) 0.23592(16) 0.1915(3) 0.0607(9) Uani 1 1 d .
O8 O 0.6313(4) 0.29092(15) 0.1694(3) 0.0563(9) Uani 1 1 d .
H8B H 0.6085 0.2525 0.1662 0.084 Uiso 1 1 calc R
O9 O 0.8818(5) 0.34551(19) 0.2386(3) 0.0618(10) Uani 1 1 d .
O10 O 0.8824(5) 0.31506(17) 0.0684(3) 0.0561(9) Uani 1 1 d .
O11 O 0.3178(9) 0.1262(4) 0.2469(5) 0.148(3) Uani 1 1 d .
O12 O 0.2382(5) 0.22410(17) 0.1681(3) 0.0729(11) Uani 1 1 d .
H12B H 0.1301 0.2190 0.1523 0.109 Uiso 1 1 calc R
O13 O 0.5216(6) 0.1790(2) 0.1693(6) 0.155(3) Uani 1 1 d .
O14 O 0.3003(10) 0.1339(3) 0.0824(4) 0.165(4) Uani 1 1 d .
S1 S 0.82564(14) 0.30041(5) 0.16581(9) 0.0387(3) Uani 1 1 d .
S3 S 0.32953(15) 0.16460(6) 0.16587(10) 0.0410(3) Uani 1 1 d .

loop_
_atom_site_aniso_label
_atom_site_aniso_U_11
_atom_site_aniso_U_22
_atom_site_aniso_U_33
_atom_site_aniso_U_23
_atom_site_aniso_U_13
_atom_site_aniso_U_12
C1 0.038(2) 0.037(3) 0.032(3) 0.008(2) 0.000(2) -0.0028(19)
C2 0.049(3) 0.037(3) 0.041(3) 0.004(2) -0.005(2) 0.001(2)
C3 0.050(3) 0.033(3) 0.053(3) 0.011(2) -0.005(2) 0.000(2)
C4 0.033(2) 0.053(3) 0.032(3) 0.009(2) -0.0049(19) -0.005(2)
C5 0.039(2) 0.047(3) 0.026(3) -0.001(2) -0.004(2) 0.000(2)
C6 0.035(2) 0.038(3) 0.037(3) 0.005(2) -0.001(2) 0.0005(19)
C7 0.032(2) 0.032(2) 0.031(2) -0.001(2) 0.0043(19) 0.0013(18)
C8 0.033(2) 0.032(2) 0.031(2) -0.001(2) 0.0009(18) -0.0010(18)
C9 0.053(3) 0.035(3) 0.039(3) 0.000(2) 0.001(2) 0.003(2)
C10 0.085(4) 0.030(3) 0.052(3) -0.010(3) -0.012(3) 0.006(3)
C11 0.093(4) 0.030(3) 0.058(4) -0.004(3) -0.019(3) 0.008(3)
C12 0.068(3) 0.039(3) 0.050(3) 0.001(3) -0.008(3) 0.005(2)
C13 0.040(2) 0.029(2) 0.040(3) 0.001(2) -0.002(2) 0.0044(19)
C14 0.034(2) 0.039(3) 0.034(3) -0.003(2) -0.004(2) 0.0045(18)
C15 0.035(2) 0.035(3) 0.031(3) -0.006(2) 0.0045(19) -0.0001(19)
C16 0.036(2) 0.036(3) 0.031(2) 0.002(2) 0.0032(19) 0.0026(19)
C17 0.043(2) 0.035(3) 0.034(3) -0.003(2) 0.004(2) -0.004(2)
C18 0.050(3) 0.037(3) 0.035(3) -0.001(2) 0.002(2) -0.006(2)
C19 0.053(3) 0.063(4) 0.035(3) 0.003(3) 0.004(2) 0.011(3)
C20 0.075(4) 0.060(4) 0.037(3) -0.005(3) 0.003(3) 0.017(3)
C21 0.088(4) 0.047(4) 0.055(4) -0.014(3) 0.000(3) 0.020(3)
C22 0.063(3) 0.035(3) 0.034(3) 0.003(2) 0.001(2) -0.001(2)
C23 0.038(2) 0.037(3) 0.027(2) 0.002(2) -0.0018(18) -0.0003(19)
C24 0.054(3) 0.033(3) 0.036(3) 0.003(2) -0.003(2) -0.001(2)
C25 0.057(3) 0.041(3) 0.037(3) -0.009(2) -0.007(2) 0.004(2)
C26 0.043(2) 0.044(3) 0.030(3) -0.006(2) -0.002(2) 0.001(2)
C27 0.040(3) 0.040(3) 0.042(3) 0.001(2) 0.004(2) 0.004(2)
C28 0.035(2) 0.038(3) 0.035(3) -0.002(2) -0.001(2) -0.0015(19)
C29 0.033(2) 0.033(2) 0.025(2) -0.0003(19) 0.0016(18) 0.0013(18)
C30 0.034(2) 0.035(3) 0.037(3) -0.002(2) 0.0031(19) -0.0002(19)
C31 0.061(3) 0.040(3) 0.031(3) 0.006(2) 0.001(2) 0.002(2)
C32 0.081(4) 0.035(3) 0.045(3) 0.002(3) 0.006(3) 0.002(3)
C33 0.079(4) 0.028(3) 0.052(3) -0.003(3) -0.001(3) -0.009(3)
C34 0.064(3) 0.038(3) 0.037(3) -0.008(2) 0.000(2) -0.009(2)
C35 0.040(2) 0.040(3) 0.032(3) 0.004(2) 0.0008(19) 0.000(2)
C36 0.034(2) 0.030(2) 0.039(3) -0.002(2) -0.001(2) 0.0001(18)
C37 0.038(2) 0.039(3) 0.031(3) -0.006(2) 0.004(2) -0.0024(19)
C38 0.040(2) 0.025(2) 0.036(3) 0.001(2) 0.010(2) -0.0005(18)
C39 0.037(2) 0.038(3) 0.038(3) 0.003(2) 0.002(2) 0.0018(19)
C40 0.049(3) 0.039(3) 0.038(3) -0.011(2) 0.005(2) -0.001(2)
C41 0.055(3) 0.060(4) 0.037(3) -0.009(3) 0.001(2) -0.005(3)
C42 0.060(3) 0.073(4) 0.031(3) 0.008(3) 0.001(2) -0.009(3)
C43 0.078(4) 0.042(3) 0.041(3) 0.005(3) -0.012(3) 0.001(3)
C44 0.059(3) 0.032(3) 0.034(3) 0.006(2) -0.010(2) 0.010(2)
N1 0.048(2) 0.034(2) 0.034(2) 0.0010(19) -0.0038(18) 0.0041(18)
N2 0.0391(19) 0.032(2) 0.027(2) 0.0030(17) 0.0011(16) 0.0058(16)
N3 0.049(2) 0.056(3) 0.037(3) 0.012(2) -0.0073(19) -0.007(2)
N4 0.035(2) 0.038(2) 0.032(2) -0.0053(18) -0.0053(17) 0.0004(17)
N5 0.048(2) 0.032(2) 0.028(2) 0.0061(18) -0.0064(16) -0.0055(17)
N6 0.0381(19) 0.035(2) 0.030(2) -0.0020(17) 0.0032(16) -0.0023(16)
N7 0.051(2) 0.061(3) 0.040(3) -0.009(3) -0.003(2) 0.012(2)
N8 0.042(2) 0.029(2) 0.027(2) -0.0035(17) 0.0000(17) -0.0016(16)
O1 0.074(2) 0.045(2) 0.034(2) 0.0016(17) -0.0121(17) 0.0057(17)
O2 0.068(2) 0.070(3) 0.039(2) 0.006(2) -0.0142(18) -0.019(2)
O3 0.087(3) 0.070(3) 0.054(3) 0.018(2) -0.030(2) -0.003(2)
O4 0.068(2) 0.045(2) 0.041(2) -0.0031(18) -0.0191(18) -0.0019(17)
O5 0.082(3) 0.062(3) 0.054(3) -0.024(2) -0.018(2) 0.002(2)
O6 0.066(2) 0.070(3) 0.038(2) -0.002(2) -0.0098(17) 0.019(2)
O7 0.062(2) 0.0477(19) 0.073(2) 0.0352(18) 0.0147(18) 0.0152(16)
O8 0.0368(16) 0.0413(18) 0.090(3) -0.0062(18) -0.0056(16) -0.0007(13)
O9 0.061(2) 0.075(2) 0.049(2) -0.0146(18) -0.0146(17) -0.0146(18)
O10 0.094(3) 0.0444(19) 0.0300(17) 0.0036(15) 0.0073(17) -0.0079(18)
O11 0.155(5) 0.172(6) 0.120(5) 0.093(5) 0.054(4) 0.061(5)
O12 0.057(2) 0.049(2) 0.113(3) -0.017(2) 0.012(2) 0.0097(17)
O13 0.057(3) 0.056(3) 0.350(10) 0.029(4) -0.029(4) -0.015(2)
O14 0.236(7) 0.144(5) 0.109(4) -0.101(4) -0.115(5) 0.133(5)
S1 0.0414(6) 0.0362(8) 0.0381(8) 0.0056(6) -0.0048(5) -0.0007(5)
S3 0.0429(6) 0.0382(8) 0.0418(8) -0.0064(6) -0.0027(5) -0.0004(5)

loop_
_atom_type_symbol
_atom_type_description
_atom_type_scat_dispersion_real
_atom_type_scat_dispersion_imag
_atom_type_scat_source
C C 0.0033 0.0016 'International Tables Vol C Tables 4.2.6.8 and 6.1.1.4'
H H 0.0000 0.0000 'International Tables Vol C Tables 4.2.6.8 and 6.1.1.4'
N N 0.0061 0.0033 'International Tables Vol C Tables 4.2.6.8 and 6.1.1.4'
O O 0.0106 0.0060 'International Tables Vol C Tables 4.2.6.8 and 6.1.1.4'
S S 0.1246 0.1234 'International Tables Vol C Tables 4.2.6.8 and 6.1.1.4'

loop_
_geom_angle_atom_site_label_1
_geom_angle_atom_site_label_2
_geom_angle_atom_site_label_3
_geom_angle
N1 C1 C6 122.6(5)
N1 C1 C2 117.3(5)
C6 C1 C2 120.1(4)
C3 C2 C1 119.2(5)
C3 C2 H2 120.4
C1 C2 H2 120.4
C4 C3 C2 120.5(5)
C4 C3 H3 119.7
C2 C3 H3 119.7
C3 C4 C5 121.3(4)
C3 C4 N3 120.2(5)
C5 C4 N3 118.5(5)
C6 C5 C4 118.7(5)
C6 C5 H5A 120.7
C4 C5 H5A 120.7
C5 C6 C1 120.1(5)
C5 C6 H6 120.0
C1 C6 H6 120.0
N2 C7 C16 125.7(4)
N2 C7 C8 115.8(4)
C16 C7 C8 118.3(4)
C9 C8 C13 118.9(4)
C9 C8 C7 122.1(4)
C13 C8 C7 119.0(4)
C10 C9 C8 121.2(5)
C10 C9 H9 119.4
C8 C9 H9 119.4
C9 C10 C11 120.1(5)
C9 C10 H10 120.0
C11 C10 H10 120.0
C10 C11 C12 120.3(6)
C10 C11 H11 119.8
C12 C11 H11 119.8
C11 C12 C13 119.0(5)
C11 C12 H12A 120.5
C13 C12 H12A 120.5
C8 C13 C12 120.5(5)
C8 C13 C14 121.2(4)
C12 C13 C14 118.2(4)
O1 C14 C13 121.8(4)
O1 C14 C15 120.5(4)
C13 C14 C15 117.6(4)
C16 C15 C14 119.8(4)
C16 C15 C17 122.1(4)
C14 C15 C17 118.0(4)
C15 C16 C7 122.6(4)
C15 C16 H16 118.7
C7 C16 H16 118.7
C15 C17 N4 114.8(4)
C15 C17 H17A 108.6
N4 C17 H17A 108.6
C15 C17 H17B 108.6
N4 C17 H17B 108.6
H17A C17 H17B 107.5
N4 C18 C19 108.9(4)
N4 C18 H18A 109.9
C19 C18 H18A 109.9
N4 C18 H18B 109.9
C19 C18 H18B 109.9
H18A C18 H18B 108.3
C20 C19 C18 110.9(5)
C20 C19 H19A 109.5
C18 C19 H19A 109.5
C20 C19 H19B 109.5
C18 C19 H19B 109.5
H19A C19 H19B 108.1
C19 C20 C21 110.7(5)
C19 C20 H20A 109.5
C21 C20 H20A 109.5
C19 C20 H20B 109.5
C21 C20 H20B 109.5
H20A C20 H20B 108.1
C22 C21 C20 110.5(5)
C22 C21 H21A 109.5
C20 C21 H21A 109.5
C22 C21 H21B 109.5
C20 C21 H21B 109.5
H21A C21 H21B 108.1
N4 C22 C21 110.2(4)
N4 C22 H22A 109.6
C21 C22 H22A 109.6
N4 C22 H22B 109.6
C21 C22 H22B 109.6
H22A C22 H22B 108.1
N5 C23 C24 117.9(4)
N5 C23 C28 121.8(4)
C24 C23 C28 120.3(4)
C25 C24 C23 120.7(5)
C25 C24 H24 119.6
C23 C24 H24 119.6
C24 C25 C26 118.2(5)
C24 C25 H25 120.9
C26 C25 H25 120.9
C27 C26 C25 121.4(5)
C27 C26 N7 121.4(5)
C25 C26 N7 117.2(5)
C26 C27 C28 120.5(5)
C26 C27 H27 119.7
C28 C27 H27 119.7
C27 C28 C23 118.8(5)
C27 C28 H28 120.6
C23 C28 H28 120.6
N6 C29 C38 126.0(4)
N6 C29 C30 115.8(4)
C38 C29 C30 118.1(4)
C35 C30 C31 118.5(5)
C35 C30 C29 119.9(4)
C31 C30 C29 121.6(4)
C32 C31 C30 119.5(5)
C32 C31 H31 120.2
C30 C31 H31 120.2
C33 C32 C31 121.0(6)
C33 C32 H32 119.5
C31 C32 H32 119.5
C34 C33 C32 120.0(5)
C34 C33 H33 120.0
C32 C33 H33 120.0
C33 C34 C35 120.9(5)
C33 C34 H34 119.5
C35 C34 H34 119.5
C34 C35 C30 120.1(5)
C34 C35 C36 119.2(4)
C30 C35 C36 120.7(5)
O4 C36 C37 120.9(4)
O4 C36 C35 122.6(4)
C37 C36 C35 116.5(4)
C38 C37 C36 120.6(4)
C38 C37 C39 121.1(4)
C36 C37 C39 118.1(4)
C37 C38 C29 123.0(4)
C37 C38 H38 118.5
C29 C38 H38 118.5
N8 C39 C37 113.1(4)
N8 C39 H39A 109.0
C37 C39 H39A 109.0
N8 C39 H39B 109.0
C37 C39 H39B 109.0
H39A C39 H39B 107.8
C41 C40 N8 111.4(4)
C41 C40 H40A 109.3
N8 C40 H40A 109.3
C41 C40 H40B 109.3
N8 C40 H40B 109.3
H40A C40 H40B 108.0
C40 C41 C42 111.1(5)
C40 C41 H41A 109.4
C42 C41 H41A 109.4
C40 C41 H41B 109.4
C42 C41 H41B 109.4
H41A C41 H41B 108.0
C43 C42 C41 110.3(5)
C43 C42 H42A 109.6
C41 C42 H42A 109.6
C43 C42 H42B 109.6
C41 C42 H42B 109.6
H42A C42 H42B 108.1
C44 C43 C42 111.8(5)
C44 C43 H43A 109.3
C42 C43 H43A 109.3
C44 C43 H43B 109.3
C42 C43 H43B 109.3
H43A C43 H43B 107.9
N8 C44 C43 111.5(4)
N8 C44 H44A 109.3
C43 C44 H44A 109.3
N8 C44 H44B 109.3
C43 C44 H44B 109.3
H44A C44 H44B 108.0
N2 N1 C1 119.8(4)
N2 N1 H1 115(3)
C1 N1 H1 125(3)
C7 N2 N1 120.2(4)
O2 N3 O3 121.8(5)
O2 N3 C4 120.4(5)
O3 N3 C4 117.8(5)
C22 N4 C18 110.7(4)
C22 N4 C17 110.2(4)
C18 N4 C17 112.4(4)
C22 N4 H4 119(4)
C18 N4 H4 96(4)
C17 N4 H4 107(4)
N6 N5 C23 119.0(4)
N6 N5 H5B 124(3)
C23 N5 H5B 116(3)
C29 N6 N5 120.1(4)
O5 N7 O6 124.0(5)
O5 N7 C26 118.3(5)
O6 N7 C26 117.7(5)
C39 N8 C40 114.9(4)
C39 N8 C44 110.1(4)
C40 N8 C44 109.7(4)
C39 N8 H8A 111(3)
C40 N8 H8A 107(2)
C44 N8 H8A 103(3)
S1 O8 H8B 109.5
S3 O12 H12B 109.5
O9 S1 O10 114.0(2)
O9 S1 O8 109.8(2)
O10 S1 O8 112.1(2)
O9 S1 O7 109.7(2)
O10 S1 O7 106.5(2)
O8 S1 O7 104.1(2)
O14 S3 O11 112.7(5)
O14 S3 O12 112.7(3)
O11 S3 O12 117.6(4)
O14 S3 O13 105.5(5)
O11 S3 O13 100.5(4)
O12 S3 O13 106.2(3)

loop_
_geom_bond_atom_site_label_1
_geom_bond_atom_site_label_2
_geom_bond_distance
C1 N1 1.376(6)
C1 C6 1.392(7)
C1 C2 1.406(7)
C2 C3 1.379(7)
C2 H2 0.9500
C3 C4 1.355(8)
C3 H3 0.9500
C4 C5 1.411(7)
C4 N3 1.440(6)
C5 C6 1.379(7)
C5 H5A 0.9500
C6 H6 0.9500
C7 N2 1.303(6)
C7 C16 1.454(6)
C7 C8 1.465(6)
C8 C9 1.387(7)
C8 C13 1.392(6)
C9 C10 1.372(7)
C9 H9 0.9500
C10 C11 1.387(8)
C10 H10 0.9500
C11 C12 1.389(8)
C11 H11 0.9500
C12 C13 1.405(7)
C12 H12A 0.9500
C13 C14 1.467(7)
C14 O1 1.238(6)
C14 C15 1.475(7)
C15 C16 1.344(6)
C15 C17 1.500(6)
C16 H16 0.9500
C17 N4 1.506(6)
C17 H17A 0.9900
C17 H17B 0.9900
C18 N4 1.499(7)
C18 C19 1.530(7)
C18 H18A 0.9900
C18 H18B 0.9900
C19 C20 1.493(8)
C19 H19A 0.9900
C19 H19B 0.9900
C20 C21 1.519(9)
C20 H20A 0.9900
C20 H20B 0.9900
C21 C22 1.510(8)
C21 H21A 0.9900
C21 H21B 0.9900
C22 N4 1.485(6)
C22 H22A 0.9900
C22 H22B 0.9900
C23 N5 1.385(6)
C23 C24 1.385(7)
C23 C28 1.397(7)
C24 C25 1.362(7)
C24 H24 0.9500
C25 C26 1.404(7)
C25 H25 0.9500
C26 C27 1.358(7)
C26 N7 1.467(6)
C27 C28 1.371(7)
C27 H27 0.9500
C28 H28 0.9500
C29 N6 1.322(6)
C29 C38 1.438(6)
C29 C30 1.462(6)
C30 C35 1.393(7)
C30 C31 1.412(7)
C31 C32 1.378(7)
C31 H31 0.9500
C32 C33 1.377(8)
C32 H32 0.9500
C33 C34 1.354(8)
C33 H33 0.9500
C34 C35 1.389(7)
C34 H34 0.9500
C35 C36 1.484(7)
C36 O4 1.219(6)
C36 C37 1.477(6)
C37 C38 1.344(7)
C37 C39 1.516(6)
C38 H38 0.9500
C39 N8 1.491(6)
C39 H39A 0.9900
C39 H39B 0.9900
C40 C41 1.495(7)
C40 N8 1.499(6)
C40 H40A 0.9900
C40 H40B 0.9900
C41 C42 1.529(8)
C41 H41A 0.9900
C41 H41B 0.9900
C42 C43 1.518(8)
C42 H42A 0.9900
C42 H42B 0.9900
C43 C44 1.510(8)
C43 H43A 0.9900
C43 H43B 0.9900
C44 N8 1.502(6)
C44 H44A 0.9900
C44 H44B 0.9900
N1 N2 1.337(5)
N1 H1 0.91(5)
N3 O2 1.211(6)
N3 O3 1.240(6)
N4 H4 0.75(5)
N5 N6 1.333(6)
N5 H5B 0.91(5)
N7 O5 1.216(6)
N7 O6 1.236(6)
N8 H8A 1.01(5)
O7 S1 1.539(3)
O8 S1 1.473(3)
O8 H8B 0.8400
O9 S1 1.444(4)
O10 S1 1.449(4)
O11 S3 1.388(5)
O12 S3 1.447(4)
O12 H12B 0.8400
O13 S3 1.472(5)
O14 S3 1.333(5)

loop_
_geom_hbond_atom_site_label_D
_geom_hbond_atom_site_label_H
_geom_hbond_atom_site_label_A
_geom_hbond_distance_DH
_geom_hbond_distance_HA
_geom_hbond_distance_DA
_geom_hbond_angle_DHA
_geom_hbond_site_symmetry_A
N1 H1 O14 0.91(5) 2.00(5) 2.777(6) 141(4) .
N4 H4 O11 0.75(5) 2.26(5) 3.001(8) 171(5) .
N4 H4 O13 0.75(5) 2.66(5) 3.129(8) 123(4) .
N5 H5B O10 0.91(5) 1.93(6) 2.826(6) 168(4) 1_455
N8 H8A O9 1.01(5) 1.79(5) 2.777(5) 166(4) 1_455
O8 H8B O13 0.84 1.70 2.533(5) 168.3 .
O12 H12B O7 0.84 1.82 2.542(5) 142.4 1_455

loop_
_geom_torsion_atom_site_label_1
_geom_torsion_atom_site_label_2
_geom_torsion_atom_site_label_3
_geom_torsion_atom_site_label_4
_geom_torsion
N1 C1 C2 C3 178.5(4)
C6 C1 C2 C3 -1.0(7)
C1 C2 C3 C4 -0.6(7)
C2 C3 C4 C5 0.8(7)
C2 C3 C4 N3 -178.8(4)
C3 C4 C5 C6 0.8(7)
N3 C4 C5 C6 -179.7(4)
C4 C5 C6 C1 -2.4(6)
N1 C1 C6 C5 -177.0(4)
C2 C1 C6 C5 2.6(7)
N2 C7 C8 C9 3.0(6)
C16 C7 C8 C9 -171.9(4)
N2 C7 C8 C13 -175.4(4)
C16 C7 C8 C13 9.6(6)
C13 C8 C9 C10 -2.7(7)
C7 C8 C9 C10 178.8(5)
C8 C9 C10 C11 2.9(9)
C9 C10 C11 C12 -0.6(9)
C10 C11 C12 C13 -1.8(9)
C9 C8 C13 C12 0.3(7)
C7 C8 C13 C12 178.8(4)
C9 C8 C13 C14 -179.7(4)
C7 C8 C13 C14 -1.2(6)
C11 C12 C13 C8 2.0(8)
C11 C12 C13 C14 -178.1(5)
C8 C13 C14 O1 173.4(4)
C12 C13 C14 O1 -6.6(7)
C8 C13 C14 C15 -9.6(6)
C12 C13 C14 C15 170.4(4)
O1 C14 C15 C16 -170.8(4)
C13 C14 C15 C16 12.2(6)
O1 C14 C15 C17 13.0(6)
C13 C14 C15 C17 -164.1(4)
C14 C15 C16 C7 -3.8(6)
C17 C15 C16 C7 172.2(4)
N2 C7 C16 C15 178.4(4)
C8 C7 C16 C15 -7.2(6)
C16 C15 C17 N4 85.2(6)
C14 C15 C17 N4 -98.6(5)
N4 C18 C19 C20 -58.0(5)
C18 C19 C20 C21 56.1(6)
C19 C20 C21 C22 -55.5(7)
C20 C21 C22 N4 57.2(6)
N5 C23 C24 C25 -178.9(4)
C28 C23 C24 C25 -0.1(7)
C23 C24 C25 C26 -0.1(7)
C24 C25 C26 C27 0.2(7)
C24 C25 C26 N7 -179.5(4)
C25 C26 C27 C28 -0.1(7)
N7 C26 C27 C28 179.6(4)
C26 C27 C28 C23 -0.1(7)
N5 C23 C28 C27 178.9(4)
C24 C23 C28 C27 0.2(7)
N6 C29 C30 C35 176.1(4)
C38 C29 C30 C35 -8.0(6)
N6 C29 C30 C31 -2.7(6)
C38 C29 C30 C31 173.2(4)
C35 C30 C31 C32 2.7(7)
C29 C30 C31 C32 -178.5(5)
C30 C31 C32 C33 -1.1(8)
C31 C32 C33 C34 -1.3(8)
C32 C33 C34 C35 1.9(8)
C33 C34 C35 C30 -0.2(8)
C33 C34 C35 C36 178.4(5)
C31 C30 C35 C34 -2.1(7)
C29 C30 C35 C34 179.0(4)
C31 C30 C35 C36 179.3(4)
C29 C30 C35 C36 0.4(6)
C34 C35 C36 O4 9.2(7)
C30 C35 C36 O4 -172.2(4)
C34 C35 C36 C37 -169.9(4)
C30 C35 C36 C37 8.7(6)
O4 C36 C37 C38 170.2(4)
C35 C36 C37 C38 -10.7(6)
O4 C36 C37 C39 -13.2(6)
C35 C36 C37 C39 165.9(4)
C36 C37 C38 C29 3.3(7)
C39 C37 C38 C29 -173.2(4)
N6 C29 C38 C37 -178.3(4)
C30 C29 C38 C37 6.2(6)
C38 C37 C39 N8 -84.8(5)
C36 C37 C39 N8 98.7(5)
N8 C40 C41 C42 57.9(6)
C40 C41 C42 C43 -54.3(6)
C41 C42 C43 C44 53.1(6)
C42 C43 C44 N8 -55.5(6)
C6 C1 N1 N2 2.3(7)
C2 C1 N1 N2 -177.2(4)
C16 C7 N2 N1 -7.8(6)
C8 C7 N2 N1 177.7(4)
C1 N1 N2 C7 172.8(4)
C3 C4 N3 O2 -176.0(5)
C5 C4 N3 O2 4.5(7)
C3 C4 N3 O3 3.0(7)
C5 C4 N3 O3 -176.5(4)
C21 C22 N4 C18 -60.3(5)
C21 C22 N4 C17 174.7(5)
C19 C18 N4 C22 60.0(5)
C19 C18 N4 C17 -176.3(4)
C15 C17 N4 C22 -169.8(4)
C15 C17 N4 C18 66.3(5)
C24 C23 N5 N6 174.8(4)
C28 C23 N5 N6 -4.0(6)
C38 C29 N6 N5 7.4(7)
C30 C29 N6 N5 -177.1(4)
C23 N5 N6 C29 -173.5(4)
C27 C26 N7 O5 -179.7(5)
C25 C26 N7 O5 0.0(7)
C27 C26 N7 O6 -0.1(7)
C25 C26 N7 O6 179.6(4)
C37 C39 N8 C40 -69.1(5)
C37 C39 N8 C44 166.5(4)
C41 C40 N8 C39 176.6(4)
C41 C40 N8 C44 -58.8(5)
C43 C44 N8 C39 -175.4(4)
C43 C44 N8 C40 57.3(5)
